data_1010000
loop_
_publ_author_name
'Lunde, G'

_publ_section_title
;
Ueber Existenz und Darstellung einiger Oxyde der Platinmetalle
;
_journal_coden_ASTM ZAACAB
_journal_name_full
;
Zeitschrift fuer Anorganische und Allgemeine Chemie
;
_journal_page_first 345
_journal_page_last 354
_journal_paper_doi 10.1002/zaac.19271630130
_journal_volume 163
_journal_year 1927
_chemical_formula_structural 'Pd O'
_chemical_formula_sum 'O Pd'
_chemical_name_systematic 'Palladium oxide'
_cell_angle_alpha 90
_cell_angle_beta 90
_cell_angle_gamma 90
_cell_formula_units_Z 2
_cell_length_a 3.029(5)
_cell_length_b 3.029(5)
_cell_length_c 5.314(5)
_cell_volume 48.8
_cod_database_code 1010000

loop_
_atom_site_label
_atom_site_fract_x
_atom_site_fract_y
_atom_site_fract_z
? ? ? ?

loop_
_cod_related_entry_id
_cod_related_entry_code
_cod_related_entry_database
1 66602 ChemSpider
